data_2209467
loop_
_publ_author_name
'Chopra, Deepak'
'Mohan, T. P.'
'Vishalakshi, B.'

_publ_section_title
;
 3-(4-Fluoro-3-phenoxyphenyl)-5-(4-methoxyphenyl)isoxazole
;
_journal_coeditor_code CV2073
_journal_issue 7
_journal_name_full 'Acta Crystallographica Section E'
_journal_page_first o2979
_journal_page_last o2980
_journal_paper_doi 10.1107/S1600536806023324
_journal_volume 62
_journal_year 2006
_chemical_formula_iupac 'C22 H16 F N O3'
_chemical_formula_moiety 'C22 H16 F N O3'
_chemical_formula_sum 'C22 H16 F N O3'
_chemical_formula_weight 361.36
_chemical_name_systematic
;
5-(4-methoxyphenyl)-3-(4-phenoxyphenyl)isoxazole
;
_space_group_IT_number 2
_symmetry_cell_setting triclinic
_symmetry_space_group_name_Hall '-P 1'
_symmetry_space_group_name_H-M 'P -1'
_atom_sites_solution_hydrogens geom
_atom_sites_solution_primary direct
_atom_sites_solution_secondary difmap
_cell_angle_alpha 87.527(12)
_cell_angle_beta 86.000(12)
_cell_angle_gamma 89.946(12)
_cell_formula_units_Z 2
_cell_length_a 5.787(4)
_cell_length_b 7.559(5)
_cell_length_c 19.516(13)
_cell_measurement_reflns_used 650
_cell_measurement_temperature 290(2)
_cell_measurement_theta_max 25.1
_cell_measurement_theta_min 1.4
_cell_volume 850.8(10)
_computing_cell_refinement 'SAINT (Bruker, 2000)'
_computing_data_collection 'SMART (Bruker, 2000)'
_computing_data_reduction SAINT
_computing_molecular_graphics 'ORTEP-3 for Windows (Farrugia, 1999) and CAMERON (Watkin <i>et al.</i>, 1993)'
_computing_publication_material 'PLATON (Spek, 2003)'
_computing_structure_refinement 'SHELXL97 (Sheldrick, 1997)'
_computing_structure_solution 'SIR92 (Altomare <i>et al.</i>,  1993)'
_diffrn_ambient_temperature 290(2)
_diffrn_measured_fraction_theta_full 0.994
_diffrn_measured_fraction_theta_max 0.994
_diffrn_measurement_device_type 'Bruker SMART APEX CCD area-detector'
_diffrn_measurement_method '\f and \w'
_diffrn_radiation_monochromator graphite
_diffrn_radiation_source 'fine-focus sealed tube'
_diffrn_radiation_type MoK\a
_diffrn_radiation_wavelength 0.71073
_diffrn_reflns_av_R_equivalents 0.0711
_diffrn_reflns_av_sigmaI/netI 0.1096
_diffrn_reflns_limit_h_max 6
_diffrn_reflns_limit_h_min -6
_diffrn_reflns_limit_k_max 8
_diffrn_reflns_limit_k_min -8
_diffrn_reflns_limit_l_max 22
_diffrn_reflns_limit_l_min -23
_diffrn_reflns_number 8144
_diffrn_reflns_reduction_process
;
 ?
;
_diffrn_reflns_theta_full 25.00
_diffrn_reflns_theta_max 25.00
_diffrn_reflns_theta_min 1.05
_diffrn_standards_number 0
_exptl_absorpt_coefficient_mu 0.101
_exptl_absorpt_correction_T_max 0.9987
_exptl_absorpt_correction_T_min 0.9488
_exptl_absorpt_correction_type multi-scan
_exptl_absorpt_process_details '(SADABS; Sheldrick, 1996)'
_exptl_crystal_colour 'colourless '
_exptl_crystal_density_diffrn 1.411
_exptl_crystal_density_method 'not measured'
_exptl_crystal_description 'needle '
_exptl_crystal_F_000 376
_exptl_crystal_size_max 0.29
_exptl_crystal_size_mid 0.05
_exptl_crystal_size_min 0.02
_refine_diff_density_max 0.203
_refine_diff_density_min -0.202
_refine_ls_extinction_method none
_refine_ls_goodness_of_fit_ref 1.032
_refine_ls_hydrogen_treatment mixed
_refine_ls_matrix_type full
_refine_ls_number_parameters 249
_refine_ls_number_reflns 2971
_refine_ls_number_restraints 0
_refine_ls_restrained_S_all 1.032
_refine_ls_R_factor_all 0.1431
_refine_ls_R_factor_gt 0.0671
_refine_ls_shift/su_max 0.000
_refine_ls_shift/su_mean 0.000
_refine_ls_structure_factor_coef Fsqd
_refine_ls_weighting_details 'calc w=1/[\s^2^(Fo^2^)+(0.101P)^2^] where P=(Fo^2^+2Fc^2^)/3'
_refine_ls_weighting_scheme calc
_refine_ls_wR_factor_gt 0.1210
_refine_ls_wR_factor_ref 0.1613
_reflns_number_gt 1676
_reflns_number_total 2971
_reflns_threshold_expression I>2\s(I)
_cod_data_source_file cv2073.cif
_cod_data_source_block I
_cod_depositor_comments
;
The following automatic conversions were performed:
'_symmetry_cell_setting' value 'Triclinic' changed to 'triclinic'
according to '/home/saulius/struct/CIF-dictionaries/cif_core.dic'
dictionary named 'cif_core.dic' version 2.4.1 from 2010-06-29.

Automatic conversion script
Id: cif_fix_enum 1527 2010-12-29 10:47:43Z saulius 

The following automatic conversions were performed:

'_symmetry_cell_setting' value 'Triclinic' changed to 'triclinic'
according to /home/saulius/struct/CIF-dictionaries/cif_core.dic
dictionary named 'cif_core.dic' version 2.4.1 from 2010-06-29.

Automatic conversion script
Id: cif_fix_values 1715 2011-07-08 13:25:40Z adriana 
;
_cod_database_code 2209467
_cod_database_fobs_code 2209467

loop_
_symmetry_equiv_pos_as_xyz
x,y,z
-x,-y,-z

loop_
_atom_site_type_symbol
_atom_site_label
_atom_site_fract_x
_atom_site_fract_y
_atom_site_fract_z
_atom_site_U_iso_or_equiv
_atom_site_adp_type
_atom_site_calc_flag
_atom_site_refinement_flags
_atom_site_occupancy
F F1 0.2310(4) 0.0897(3) 0.18321(11) 0.0504(7) Uani d . 1
O O1 0.6414(4) -0.0926(4) 0.20385(12) 0.0419(8) Uani d . 1
O O2 0.5599(4) -0.2863(4) 0.53108(14) 0.0486(8) Uani d . 1
O O3 0.0424(5) -0.4883(4) 0.82425(13) 0.0475(8) Uani d . 1
N N1 0.5828(5) -0.2251(5) 0.46154(16) 0.0414(9) Uani d . 1
C C1 0.5678(8) -0.2496(6) 0.0064(2) 0.0495(12) Uani d . 1
C C2 0.3911(7) -0.2852(6) 0.0555(2) 0.0501(12) Uani d . 1
C C3 0.4071(7) -0.2369(5) 0.1223(2) 0.0422(11) Uani d . 1
C C4 0.6027(6) -0.1481(5) 0.13860(19) 0.0323(10) Uani d . 1
C C5 0.7820(7) -0.1141(5) 0.0898(2) 0.0387(10) Uani d . 1
C C6 0.7632(8) -0.1644(5) 0.0240(2) 0.0454(11) Uani d . 1
C C7 0.4614(6) -0.0865(5) 0.25390(18) 0.0311(10) Uani d . 1
C C8 0.2590(7) 0.0056(5) 0.24480(19) 0.0327(10) Uani d . 1
C C9 0.0878(6) 0.0164(5) 0.2963(2) 0.0366(10) Uani d . 1
C C10 0.1229(6) -0.0579(5) 0.3603(2) 0.0363(10) Uani d . 1
C C11 0.3291(6) -0.1454(5) 0.37237(19) 0.0303(9) Uani d . 1
C C12 0.4956(6) -0.1608(5) 0.31785(18) 0.0315(10) Uani d . 1
C C13 0.3696(6) -0.2147(5) 0.44211(19) 0.0343(10) Uani d . 1
C C14 0.3323(6) -0.3076(5) 0.55042(19) 0.0321(10) Uani d . 1
C C15 0.2058(7) -0.2628(5) 0.4965(2) 0.0335(10) Uani d . 1
C C16 0.2703(6) -0.3642(5) 0.62159(19) 0.0305(9) Uani d . 1
C C17 0.4147(6) -0.3322(5) 0.6735(2) 0.0369(10) Uani d . 1
C C18 0.3473(6) -0.3745(5) 0.7416(2) 0.0367(10) Uani d . 1
C C19 0.1319(7) -0.4497(5) 0.75844(19) 0.0328(10) Uani d . 1
C C20 -0.0102(6) -0.4903(5) 0.70720(19) 0.0375(10) Uani d . 1
C C21 0.0575(6) -0.4479(5) 0.63992(19) 0.0363(10) Uani d . 1
C C22 0.1522(8) -0.4091(6) 0.8780(2) 0.0531(13) Uani d . 1
H H1 0.5555 -0.2829 -0.0385 0.059 Uiso calc R 1
H H2 0.2586 -0.3427 0.0436 0.060 Uiso calc R 1
H H3 0.2885 -0.2636 0.1558 0.051 Uiso calc R 1
H H5 0.9153 -0.0573 0.1015 0.046 Uiso calc R 1
H H6 0.8837 -0.1408 -0.0092 0.054 Uiso calc R 1
H H9 -0.0508 0.0733 0.2881 0.044 Uiso calc R 1
H H10 0.0080 -0.0498 0.3958 0.044 Uiso calc R 1
H H12 0.6319 -0.2222 0.3249 0.038 Uiso calc R 1
H H15 0.053(6) -0.265(4) 0.4960(17) 0.036(11) Uiso d . 1
H H17 0.5594 -0.2814 0.6623 0.044 Uiso calc R 1
H H18 0.4462 -0.3525 0.7759 0.044 Uiso calc R 1
H H20 -0.1516 -0.5464 0.7184 0.045 Uiso calc R 1
H H21 -0.0393 -0.4752 0.6058 0.044 Uiso calc R 1
H H22A 0.3002 -0.4637 0.8832 0.080 Uiso calc R 1
H H22B 0.0573 -0.4249 0.9202 0.080 Uiso calc R 1
H H22C 0.1736 -0.2849 0.8670 0.080 Uiso calc R 1

loop_
_atom_site_aniso_label
_atom_site_aniso_U_11
_atom_site_aniso_U_22
_atom_site_aniso_U_33
_atom_site_aniso_U_12
_atom_site_aniso_U_13
_atom_site_aniso_U_23
F1 0.0586(16) 0.0551(17) 0.0372(15) 0.0058(12) -0.0088(12) 0.0085(12)
O1 0.0300(15) 0.069(2) 0.0264(16) -0.0062(14) 0.0040(13) -0.0066(14)
O2 0.0316(16) 0.077(2) 0.0368(18) 0.0028(14) -0.0027(13) 0.0024(16)
O3 0.0547(19) 0.060(2) 0.0276(17) -0.0097(15) -0.0017(14) 0.0042(15)
N1 0.032(2) 0.067(3) 0.024(2) 0.0013(17) 0.0010(15) 0.0050(17)
C1 0.063(3) 0.054(3) 0.033(3) 0.008(2) -0.008(2) -0.011(2)
C2 0.044(3) 0.054(3) 0.055(3) 0.000(2) -0.014(2) -0.019(2)
C3 0.035(2) 0.048(3) 0.043(3) -0.002(2) 0.003(2) -0.008(2)
C4 0.033(2) 0.037(3) 0.026(2) 0.0035(19) 0.0001(19) -0.0016(19)
C5 0.037(2) 0.043(3) 0.035(3) -0.006(2) 0.003(2) 0.000(2)
C6 0.054(3) 0.048(3) 0.033(3) -0.004(2) 0.006(2) -0.002(2)
C7 0.026(2) 0.041(3) 0.026(2) -0.0046(18) 0.0019(18) -0.0049(19)
C8 0.041(2) 0.031(2) 0.026(2) -0.0018(19) -0.008(2) 0.0038(19)
C9 0.031(2) 0.041(3) 0.039(3) 0.0053(19) -0.007(2) -0.004(2)
C10 0.032(2) 0.042(3) 0.035(3) 0.0017(19) 0.0044(19) -0.006(2)
C11 0.031(2) 0.028(2) 0.032(2) -0.0034(18) -0.0011(18) -0.0031(18)
C12 0.027(2) 0.036(3) 0.032(2) 0.0026(17) -0.0028(18) -0.0061(19)
C13 0.026(2) 0.046(3) 0.032(2) 0.0025(19) -0.0015(19) -0.002(2)
C14 0.025(2) 0.036(3) 0.036(3) 0.0004(18) -0.0008(19) -0.0064(19)
C15 0.024(2) 0.044(3) 0.031(2) 0.0024(19) 0.000(2) -0.0011(19)
C16 0.029(2) 0.030(2) 0.032(2) 0.0023(18) 0.0001(19) -0.0030(18)
C17 0.030(2) 0.042(3) 0.039(3) 0.0007(19) -0.002(2) -0.003(2)
C18 0.034(2) 0.043(3) 0.034(3) -0.002(2) -0.010(2) -0.003(2)
C19 0.040(2) 0.028(2) 0.030(2) 0.0033(19) -0.005(2) 0.0018(18)
C20 0.032(2) 0.043(3) 0.037(3) -0.0069(19) -0.001(2) -0.001(2)
C21 0.034(2) 0.042(3) 0.034(3) -0.0051(19) -0.010(2) -0.006(2)
C22 0.073(3) 0.058(3) 0.029(3) 0.004(2) -0.002(2) -0.006(2)

loop_
_atom_type_symbol
_atom_type_description
_atom_type_scat_dispersion_real
_atom_type_scat_dispersion_imag
_atom_type_scat_source
O O 0.0106 0.0060 'International Tables Vol C Tables 4.2.6.8 and 6.1.1.4'
N N 0.0061 0.0033 'International Tables Vol C Tables 4.2.6.8 and 6.1.1.4'
F F 0.0171 0.0103 'International Tables Vol C Tables 4.2.6.8 and 6.1.1.4'
H H 0.0000 0.0000 'International Tables Vol C Tables 4.2.6.8 and 6.1.1.4'
C C 0.0033 0.0016 'International Tables Vol C Tables 4.2.6.8 and 6.1.1.4'

loop_
_geom_angle_atom_site_label_1
_geom_angle_atom_site_label_2
_geom_angle_atom_site_label_3
_geom_angle
C14 O2 N1 108.8(3)
C7 O1 C4 120.5(3)
C19 O3 C22 117.0(3)
C12 C7 O1 118.0(3)
C12 C7 C8 118.6(3)
O1 C7 C8 123.1(3)
C7 C12 C11 120.9(3)
C7 C12 H12 119.5
C11 C12 H12 119.5
C8 C9 C10 119.2(4)
C8 C9 H9 120.4
C10 C9 H9 120.4
O3 C19 C20 115.3(3)
O3 C19 C18 124.5(3)
C20 C19 C18 120.1(4)
C17 C16 C21 117.9(4)
C17 C16 C14 121.5(3)
C21 C16 C14 120.5(3)
C18 C17 C16 121.2(4)
C18 C17 H17 119.4
C16 C17 H17 119.4
C17 C18 C19 119.5(3)
C17 C18 H18 120.2
C19 C18 H18 120.2
F1 C8 C9 119.1(3)
F1 C8 C7 118.9(3)
C9 C8 C7 122.0(3)
N1 C13 C15 111.5(3)
N1 C13 C11 119.6(3)
C15 C13 C11 128.7(3)
O2 C14 C15 109.2(3)
O2 C14 C16 117.6(3)
C15 C14 C16 133.1(3)
C14 C15 C13 105.2(3)
C14 C15 H15 127(2)
C13 C15 H15 128(2)
C13 N1 O2 105.2(3)
C10 C11 C12 118.7(4)
C10 C11 C13 119.8(3)
C12 C11 C13 121.5(3)
C9 C10 C11 120.5(4)
C9 C10 H10 119.7
C11 C10 H10 119.7
C21 C20 C19 119.9(4)
C21 C20 H20 120.0
C19 C20 H20 120.0
C20 C21 C16 121.1(3)
C20 C21 H21 119.4
C16 C21 H21 119.4
C5 C4 C3 120.7(4)
C5 C4 O1 114.7(3)
C3 C4 O1 124.6(3)
C6 C5 C4 119.6(4)
C6 C5 H5 120.2
C4 C5 H5 120.2
C2 C1 C6 119.6(4)
C2 C1 H1 120.2
C6 C1 H1 120.2
C4 C3 C2 118.7(4)
C4 C3 H3 120.7
C2 C3 H3 120.7
O3 C22 H22A 109.5
O3 C22 H22B 109.5
H22A C22 H22B 109.5
O3 C22 H22C 109.5
H22A C22 H22C 109.5
H22B C22 H22C 109.5
C5 C6 C1 120.6(4)
C5 C6 H6 119.7
C1 C6 H6 119.7
C1 C2 C3 120.8(4)
C1 C2 H2 119.6
C3 C2 H2 119.6

loop_
_geom_bond_atom_site_label_1
_geom_bond_atom_site_label_2
_geom_bond_distance
_geom_bond_publ_flag
F1 C8 1.355(4) yes
O2 C14 1.352(4) yes
O2 N1 1.412(4) yes
O1 C7 1.380(4) ?
O1 C4 1.391(4) ?
O3 C19 1.370(4) ?
O3 C22 1.418(4) ?
C7 C12 1.373(5) ?
C7 C8 1.380(5) ?
C12 C11 1.394(5) ?
C12 H12 0.9300 ?
C9 C8 1.366(5) ?
C9 C10 1.376(5) ?
C9 H9 0.9300 ?
C19 C20 1.383(5) ?
C19 C18 1.383(5) ?
C16 C17 1.386(5) ?
C16 C21 1.402(5) ?
C16 C14 1.456(5) ?
C17 C18 1.383(5) ?
C17 H17 0.9300 ?
C18 H18 0.9300 ?
C13 N1 1.317(4) ?
C13 C15 1.409(5) ?
C13 C11 1.471(5) ?
C14 C15 1.354(5) ?
C15 H15 0.89(3) ?
C11 C10 1.393(5) ?
C10 H10 0.9300 ?
C20 C21 1.368(5) ?
C20 H20 0.9300 ?
C21 H21 0.9300 ?
C4 C5 1.376(5) ?
C4 C3 1.379(5) ?
C5 C6 1.366(5) ?
C5 H5 0.9300 ?
C1 C2 1.370(6) ?
C1 C6 1.373(6) ?
C1 H1 0.9300 ?
C3 C2 1.380(5) ?
C3 H3 0.9300 ?
C22 H22A 0.9600 ?
C22 H22B 0.9600 ?
C22 H22C 0.9600 ?
C6 H6 0.9300 ?
C2 H2 0.9300 ?

loop_
_geom_hbond_atom_site_label_D
_geom_hbond_atom_site_label_H
_geom_hbond_atom_site_label_A
_geom_hbond_site_symmetry_A
_geom_hbond_distance_DH
_geom_hbond_distance_HA
_geom_hbond_distance_DA
_geom_hbond_angle_DHA
_geom_hbond_publ_flag
C9 H9 Cg2 2_576 0.93 2.73 3.423(5) 132 yes
C22 H22A Cg1 2_666 0.96 2.75 3.452(5) 131 yes

loop_
_geom_torsion_atom_site_label_1
_geom_torsion_atom_site_label_2
_geom_torsion_atom_site_label_3
_geom_torsion_atom_site_label_4
_geom_torsion
_geom_torsion_publ_flag
C4 O1 C7 C12 132.0(4) ?
C4 O1 C7 C8 -54.7(5) ?
O1 C7 C12 C11 174.2(3) ?
C8 C7 C12 C11 0.6(5) ?
C22 O3 C19 C20 -164.2(3) ?
C22 O3 C19 C18 15.4(5) ?
C21 C16 C17 C18 -2.7(6) ?
C14 C16 C17 C18 175.2(4) ?
C16 C17 C18 C19 -0.2(6) ?
O3 C19 C18 C17 -176.4(3) ?
C20 C19 C18 C17 3.2(6) ?
C10 C9 C8 F1 -175.3(3) ?
C10 C9 C8 C7 3.8(6) ?
C12 C7 C8 F1 175.4(3) ?
O1 C7 C8 F1 2.2(5) ?
C12 C7 C8 C9 -3.6(6) ?
O1 C7 C8 C9 -176.9(3) ?
N1 O2 C14 C15 0.0(4) ?
N1 O2 C14 C16 -177.8(3) ?
C17 C16 C14 O2 24.9(5) ?
C21 C16 C14 O2 -157.3(3) ?
C17 C16 C14 C15 -152.3(4) yes
C21 C16 C14 C15 25.6(7) ?
O2 C14 C15 C13 0.8(4) ?
C16 C14 C15 C13 178.1(4) ?
N1 C13 C15 C14 -1.4(5) ?
C11 C13 C15 C14 -176.3(4) ?
C15 C13 N1 O2 1.4(4) ?
C11 C13 N1 O2 176.8(3) ?
C14 O2 N1 C13 -0.8(4) ?
C7 C12 C11 C10 2.1(5) ?
C7 C12 C11 C13 -176.2(4) ?
N1 C13 C11 C10 -150.3(4) yes
C15 C13 C11 C10 24.2(6) ?
N1 C13 C11 C12 28.0(6) ?
C15 C13 C11 C12 -157.5(4) ?
C8 C9 C10 C11 -0.9(6) ?
C12 C11 C10 C9 -2.0(6) ?
C13 C11 C10 C9 176.3(4) ?
O3 C19 C20 C21 176.4(3) ?
C18 C19 C20 C21 -3.3(6) ?
C19 C20 C21 C16 0.3(6) ?
C17 C16 C21 C20 2.7(6) ?
C14 C16 C21 C20 -175.2(4) ?
C7 O1 C4 C5 167.2(3) ?
C7 O1 C4 C3 -15.3(6) ?
C3 C4 C5 C6 1.9(6) ?
O1 C4 C5 C6 179.5(3) ?
C5 C4 C3 C2 -2.4(6) ?
O1 C4 C3 C2 -179.7(4) ?
C4 C5 C6 C1 -0.5(6) ?
C2 C1 C6 C5 -0.4(7) ?
C6 C1 C2 C3 -0.1(7) ?
C4 C3 C2 C1 1.5(6) ?

loop_
_cod_related_entry_id
_cod_related_entry_database
_cod_related_entry_code
1 ChemSpider 21128000
